data_7033508
loop_
_publ_author_name
'Hazari, Alokesh'
'Kanta Das, Lakshmi'
'Kadam, Ramakant M.'
'Bauz\'a, Antonio'
'Frontera, Antonio'
'Ghosh, Ashutosh'

_publ_section_title
;
 Unprecedented structural variations in trinuclear mixed valence
 Co(ii/iii) complexes: theoretical studies, pnicogen bonding interactions
 and catecholase-like activities.
;
_journal_issue 8
_journal_name_full 'Dalton transactions (Cambridge, England : 2003)'
_journal_page_first 3862
_journal_page_last 3876
_journal_paper_doi 10.1039/c4dt03446e
_journal_volume 44
_journal_year 2015
_chemical_formula_moiety 'C36 H40 Co3 N16 O6'
_chemical_formula_sum 'C36 H40 Co3 N16 O6'
_chemical_formula_weight 969.63
_chemical_name_systematic
;
 ?
;
_space_group_IT_number 2
_symmetry_cell_setting triclinic
_symmetry_space_group_name_Hall '-P 1'
_symmetry_space_group_name_H-M 'P -1'
_atom_sites_solution_hydrogens geom
_atom_sites_solution_primary direct
_atom_sites_solution_secondary difmap
_audit_creation_method SHELXL-97
_audit_update_record
;
2014-12-17 deposited with the CCDC.
2015-01-06 downloaded from the CCDC.
;
_cell_angle_alpha 71.323(5)
_cell_angle_beta 89.960(5)
_cell_angle_gamma 83.263(5)
_cell_formula_units_Z 4
_cell_length_a 10.290(4)
_cell_length_b 18.442(7)
_cell_length_c 22.634(9)
_cell_measurement_reflns_used 27114
_cell_measurement_temperature 296(2)
_cell_measurement_theta_max 25.00
_cell_measurement_theta_min 0.95
_cell_volume 4038(3)
_computing_cell_refinement 'Bruker SMART'
_computing_data_collection 'Bruker SMART'
_computing_data_reduction 'Bruker SAINT'
_computing_molecular_graphics 'Ortep-3 for Windows (Farrugia, 1997)'
_computing_publication_material 'WINGX V1.80.03'
_computing_structure_refinement 'SHELXL-97 (Sheldrick, 1997)'
_computing_structure_solution 'SHELXS-97 (Sheldrick, 1990)'
_diffrn_ambient_temperature 296(2)
_diffrn_measured_fraction_theta_full 0.972
_diffrn_measured_fraction_theta_max 0.972
_diffrn_measurement_device_type 'CCD area detector'
_diffrn_measurement_method 'phi and omega scans'
_diffrn_radiation_monochromator graphite
_diffrn_radiation_source 'fine-focus sealed tube'
_diffrn_radiation_type MoK\a
_diffrn_radiation_wavelength 0.71073
_diffrn_reflns_av_R_equivalents 0.0627
_diffrn_reflns_av_unetI/netI 0.1021
_diffrn_reflns_limit_h_max 12
_diffrn_reflns_limit_h_min -11
_diffrn_reflns_limit_k_max 21
_diffrn_reflns_limit_k_min -21
_diffrn_reflns_limit_l_max 26
_diffrn_reflns_limit_l_min -26
_diffrn_reflns_number 27114
_diffrn_reflns_theta_full 25.00
_diffrn_reflns_theta_max 25.00
_diffrn_reflns_theta_min 0.95
_exptl_absorpt_coefficient_mu 1.286
_exptl_absorpt_correction_T_max 0.857
_exptl_absorpt_correction_T_min 0.781
_exptl_absorpt_correction_type empirical
_exptl_absorpt_process_details SADABS
_exptl_crystal_colour Brown
_exptl_crystal_density_diffrn 1.595
_exptl_crystal_density_method 'not measured'
_exptl_crystal_description Needle
_exptl_crystal_F_000 1988
_exptl_crystal_size_max 0.20
_exptl_crystal_size_mid 0.16
_exptl_crystal_size_min 0.12
_refine_diff_density_max 3.836
_refine_diff_density_min -1.316
_refine_diff_density_rms 0.196
_refine_ls_extinction_method none
_refine_ls_goodness_of_fit_ref 1.052
_refine_ls_hydrogen_treatment mixed
_refine_ls_matrix_type full
_refine_ls_number_parameters 1100
_refine_ls_number_reflns 13847
_refine_ls_number_restraints 0
_refine_ls_restrained_S_all 1.052
_refine_ls_R_factor_all 0.1542
_refine_ls_R_factor_gt 0.1254
_refine_ls_shift/su_max 0.000
_refine_ls_shift/su_mean 0.000
_refine_ls_structure_factor_coef Fsqd
_refine_ls_weighting_details 'calc w=1/[\s^2^(Fo^2^)+(0.1578P)^2^+65.3324P] where P=(Fo^2^+2Fc^2^)/3'
_refine_ls_weighting_scheme calc
_refine_ls_wR_factor_gt 0.3310
_refine_ls_wR_factor_ref 0.3456
_reflns_number_gt 9774
_reflns_number_total 13847
_reflns_threshold_expression >2sigma(I)
_cod_data_source_file c4dt03446e2.cif
_cod_data_source_block 1
_cod_depositor_comments
;
The following automatic conversions were performed:

'_symmetry_cell_setting' value 'Triclinic' changed to 'triclinic'
according to
/usr/data/users/saulius/crontab/automatic-downloads/rss-feeds/RSC/lib/dictionaries/cif_core.dic
dictionary named 'cif_core.dic' version 2.4.2 from
2011-04-26.

'_exptl_absorpt_correction_type' value 'EMPIRICAL'
changed to 'empirical' according to
/usr/data/users/saulius/crontab/automatic-downloads/rss-feeds/RSC/lib/dictionaries/cif_core.dic
dictionary named 'cif_core.dic' version 2.4.2 from 2011-04-26.

Automatic conversion script
Id: cif_fix_values 2935 2014-11-11 08:27:57Z andrius 

 Adding full bibliography for 7033508--7033510.cif.
;
_cod_database_code 7033508

loop_
_symmetry_equiv_pos_as_xyz
'x, y, z'
'-x, -y, -z'

loop_
_atom_site_label
_atom_site_type_symbol
_atom_site_fract_x
_atom_site_fract_y
_atom_site_fract_z
_atom_site_U_iso_or_equiv
_atom_site_adp_type
_atom_site_occupancy
_atom_site_symmetry_multiplicity
_atom_site_calc_flag
_atom_site_refinement_flags
Co1A Co 0.82470(16) 0.68225(9) 0.45656(7) 0.0328(4) Uani 1 1 d .
Co1B Co 0.32533(15) 0.68300(9) -0.04834(7) 0.0312(4) Uani 1 1 d .
Co2A Co 0.88146(15) 0.75446(9) 0.31329(7) 0.0301(4) Uani 1 1 d .
Co2B Co 0.38362(15) 0.75583(9) 0.05678(7) 0.0303(4) Uani 1 1 d .
Co3A Co 0.72996(15) 0.76302(9) 0.55599(7) 0.0298(4) Uani 1 1 d .
Co3B Co 0.23359(15) 0.76359(9) -0.19011(7) 0.0291(4) Uani 1 1 d .
C1A C 0.678(2) 0.5531(14) 0.4345(11) 0.111(8) Uani 1 1 d .
H1A1 H 0.6904 0.5132 0.4156 0.166 Uiso 1 1 calc R
H1A2 H 0.6035 0.5892 0.4150 0.166 Uiso 1 1 calc R
H1A3 H 0.6645 0.5307 0.4782 0.166 Uiso 1 1 calc R
C2A C 0.909(4) 0.5242(14) 0.5639(11) 0.151(13) Uani 1 1 d .
H2A1 H 0.9652 0.5051 0.6008 0.226 Uiso 1 1 calc R
H2A2 H 0.9363 0.4973 0.5352 0.226 Uiso 1 1 calc R
H2A3 H 0.8203 0.5162 0.5750 0.226 Uiso 1 1 calc R
O10A O 0.8580(9) 0.6537(5) 0.3125(4) 0.042(2) Uani 1 1 d .
C11A C 0.8660(12) 0.6350(7) 0.2611(6) 0.038(3) Uani 1 1 d .
C12A C 0.7936(15) 0.5800(8) 0.2538(7) 0.054(4) Uani 1 1 d .
H12A H 0.7408 0.5551 0.2854 0.065 Uiso 1 1 calc R
C13A C 0.8008(16) 0.5620(9) 0.1979(8) 0.063(4) Uani 1 1 d .
H13A H 0.7522 0.5245 0.1934 0.076 Uiso 1 1 calc R
C14A C 0.8756(15) 0.5970(9) 0.1504(7) 0.055(4) Uani 1 1 d .
H14A H 0.8759 0.5864 0.1129 0.066 Uiso 1 1 calc R
C15A C 0.9493(15) 0.6478(9) 0.1601(7) 0.053(4) Uani 1 1 d .
H15A H 1.0054 0.6697 0.1290 0.063 Uiso 1 1 calc R
C16A C 0.9478(11) 0.6697(8) 0.2127(6) 0.038(3) Uani 1 1 d .
C17A C 1.0356(12) 0.7211(7) 0.2201(6) 0.040(3) Uani 1 1 d .
H17A H 1.1031 0.7303 0.1924 0.048 Uiso 1 1 calc R
N18A N 1.0305(9) 0.7561(5) 0.2614(4) 0.034(2) Uani 1 1 d .
C19A C 1.1387(13) 0.7980(8) 0.2642(6) 0.044(3) Uani 1 1 d .
H19C H 1.1969 0.7968 0.2307 0.053 Uiso 1 1 calc R
H19D H 1.1877 0.7733 0.3035 0.053 Uiso 1 1 calc R
C20A C 1.0916(13) 0.8808(8) 0.2585(6) 0.043(3) Uani 1 1 d .
H20C H 1.0359 0.9040 0.2210 0.052 Uiso 1 1 calc R
H20D H 1.1664 0.9093 0.2544 0.052 Uiso 1 1 calc R
C21A C 1.0153(13) 0.8870(8) 0.3149(6) 0.043(3) Uani 1 1 d .
H21C H 1.0670 0.8582 0.3527 0.052 Uiso 1 1 calc R
H21D H 1.0012 0.9407 0.3130 0.052 Uiso 1 1 calc R
N22A N 0.8874(10) 0.8574(6) 0.3176(4) 0.036(2) Uani 1 1 d .
C23A C 0.7861(13) 0.9011(7) 0.3236(5) 0.040(3) Uani 1 1 d .
H23A H 0.7975 0.9507 0.3228 0.048 Uiso 1 1 calc R
C24A C 0.6548(13) 0.8797(7) 0.3314(5) 0.038(3) Uani 1 1 d .
C25A C 0.5505(14) 0.9368(8) 0.3211(6) 0.050(3) Uani 1 1 d .
H25A H 0.5650 0.9883 0.3082 0.060 Uiso 1 1 calc R
C26A C 0.4240(16) 0.9177(11) 0.3298(7) 0.063(4) Uani 1 1 d .
H26A H 0.3524 0.9558 0.3209 0.075 Uiso 1 1 calc R
C27A C 0.4082(14) 0.8436(11) 0.3511(7) 0.058(4) Uani 1 1 d .
H27A H 0.3231 0.8311 0.3571 0.069 Uiso 1 1 calc R
C28A C 0.5084(13) 0.7838(9) 0.3651(6) 0.048(3) Uani 1 1 d .
H28A H 0.4915 0.7328 0.3807 0.058 Uiso 1 1 calc R
C29A C 0.6346(12) 0.8016(7) 0.3552(5) 0.035(3) Uani 1 1 d .
O30A O 0.7360(7) 0.7468(5) 0.3682(4) 0.0338(18) Uani 1 1 d .
O31A O 0.8012(9) 0.6675(5) 0.6132(4) 0.048(2) Uani 1 1 d .
C32A C 0.7968(12) 0.6515(7) 0.6736(5) 0.038(3) Uani 1 1 d .
C33A C 0.8924(13) 0.6005(8) 0.7137(6) 0.049(3) Uani 1 1 d .
H33A H 0.9609 0.5765 0.6972 0.059 Uiso 1 1 calc R
C34A C 0.8893(17) 0.5844(9) 0.7764(7) 0.063(4) Uani 1 1 d .
H34A H 0.9555 0.5496 0.8016 0.075 Uiso 1 1 calc R
C35A C 0.7917(18) 0.6178(9) 0.8037(7) 0.061(4) Uani 1 1 d .
H35A H 0.7923 0.6071 0.8468 0.073 Uiso 1 1 calc R
C36A C 0.6927(14) 0.6678(9) 0.7660(6) 0.050(3) Uani 1 1 d .
H36A H 0.6246 0.6908 0.7834 0.060 Uiso 1 1 calc R
C37A C 0.6947(13) 0.6838(7) 0.7011(5) 0.039(3) Uani 1 1 d .
C38A C 0.5860(12) 0.7324(7) 0.6647(6) 0.038(3) Uani 1 1 d .
H38A H 0.5125 0.7419 0.6863 0.046 Uiso 1 1 calc R
N39A N 0.5790(9) 0.7646(5) 0.6053(4) 0.031(2) Uani 1 1 d .
C40A C 0.4509(12) 0.8052(7) 0.5762(6) 0.042(3) Uani 1 1 d .
H40C H 0.3885 0.8039 0.6086 0.051 Uiso 1 1 calc R
H40D H 0.4187 0.7787 0.5495 0.051 Uiso 1 1 calc R
C41A C 0.4609(14) 0.8886(8) 0.5379(7) 0.048(3) Uani 1 1 d .
H41C H 0.3739 0.9158 0.5249 0.057 Uiso 1 1 calc R
H41D H 0.5024 0.9137 0.5631 0.057 Uiso 1 1 calc R
C42A C 0.5401(12) 0.8916(8) 0.4813(6) 0.044(3) Uani 1 1 d .
H42C H 0.5028 0.8617 0.4588 0.053 Uiso 1 1 calc R
H42D H 0.5332 0.9446 0.4539 0.053 Uiso 1 1 calc R
N43A N 0.6763(10) 0.8627(6) 0.4959(5) 0.037(2) Uani 1 1 d .
C44A C 0.7591(14) 0.9086(7) 0.4672(6) 0.044(3) Uani 1 1 d .
H44A H 0.7260 0.9585 0.4431 0.052 Uiso 1 1 calc R
C45A C 0.9000(13) 0.8875(7) 0.4702(5) 0.039(3) Uani 1 1 d .
C46A C 0.9826(17) 0.9457(10) 0.4503(6) 0.060(4) Uani 1 1 d .
H46A H 0.9463 0.9971 0.4366 0.072 Uiso 1 1 calc R
C47A C 1.1160(15) 0.9276(10) 0.4507(7) 0.057(4) Uani 1 1 d .
H47A H 1.1708 0.9661 0.4396 0.068 Uiso 1 1 calc R
C48A C 1.1651(16) 0.8530(11) 0.4676(7) 0.063(4) Uani 1 1 d .
H48A H 1.2550 0.8406 0.4660 0.076 Uiso 1 1 calc R
C49A C 1.0875(13) 0.7929(9) 0.4876(6) 0.046(3) Uani 1 1 d .
H49A H 1.1254 0.7418 0.4999 0.055 Uiso 1 1 calc R
C50A C 0.9539(11) 0.8109(7) 0.4886(5) 0.033(3) Uani 1 1 d .
O51A O 0.8775(8) 0.7543(5) 0.5065(3) 0.0351(18) Uani 1 1 d .
N1A N 0.9796(10) 0.7044(6) 0.3947(5) 0.038(2) Uani 1 1 d .
N2A N 1.0881(13) 0.6756(7) 0.4014(5) 0.053(3) Uani 1 1 d .
N3A N 1.1984(15) 0.6504(12) 0.4111(8) 0.110(7) Uani 1 1 d .
N4A N 0.8249(11) 0.8130(7) 0.6034(5) 0.045(3) Uani 1 1 d .
N5A N 0.7714(12) 0.8644(8) 0.6177(5) 0.051(3) Uani 1 1 d .
N6A N 0.7209(18) 0.9145(10) 0.6340(9) 0.093(5) Uani 1 1 d .
N7A N 0.7626(11) 0.7981(6) 0.2407(5) 0.041(2) Uani 1 1 d .
N8A N 0.7807(11) 0.8548(7) 0.2011(5) 0.042(3) Uani 1 1 d .
N9A N 0.7919(16) 0.9127(8) 0.1605(6) 0.072(4) Uani 1 1 d .
N10A N 0.6564(10) 0.7074(6) 0.5042(4) 0.036(2) Uani 1 1 d .
N11A N 0.5828(15) 0.6641(10) 0.5246(7) 0.083(5) Uani 1 1 d .
N12A N 0.515(3) 0.6172(16) 0.5440(13) 0.187(15) Uani 1 1 d .
O1A O 0.7863(12) 0.5902(5) 0.4271(5) 0.060(3) Uani 1 1 d .
H1A H 0.8530 0.5721 0.4057 0.072 Uiso 1 1 calc R
O2A O 0.9152(12) 0.6003(6) 0.5368(5) 0.064(3) Uani 1 1 d .
H2A H 0.9712 0.6203 0.5582 0.077 Uiso 1 1 calc R
C1B C 0.172(2) 0.5562(12) 0.0408(10) 0.099(7) Uani 1 1 d .
H1B1 H 0.1821 0.5163 0.0806 0.148 Uiso 1 1 calc R
H1B2 H 0.1566 0.5340 0.0088 0.148 Uiso 1 1 calc R
H1B3 H 0.0982 0.5933 0.0413 0.148 Uiso 1 1 calc R
C2B C 0.400(3) 0.5216(12) -0.0738(11) 0.114(8) Uani 1 1 d .
H2B1 H 0.4574 0.5019 -0.1000 0.171 Uiso 1 1 calc R
H2B2 H 0.3109 0.5167 -0.0834 0.171 Uiso 1 1 calc R
H2B3 H 0.4219 0.4927 -0.0309 0.171 Uiso 1 1 calc R
O10B O 0.3572(9) 0.6558(5) 0.1094(4) 0.043(2) Uani 1 1 d .
C11B C 0.3630(13) 0.6366(7) 0.1714(5) 0.039(3) Uani 1 1 d .
C12B C 0.2901(15) 0.5803(8) 0.2072(6) 0.053(4) Uani 1 1 d .
H12B H 0.2376 0.5559 0.1880 0.064 Uiso 1 1 calc R
C13B C 0.2967(16) 0.5612(10) 0.2714(7) 0.063(4) Uani 1 1 d .
H13B H 0.2478 0.5236 0.2951 0.075 Uiso 1 1 calc R
C14B C 0.3731(17) 0.5958(10) 0.3014(6) 0.064(4) Uani 1 1 d .
H14B H 0.3719 0.5844 0.3444 0.077 Uiso 1 1 calc R
C15B C 0.4503(14) 0.6469(9) 0.2668(6) 0.050(3) Uani 1 1 d .
H15B H 0.5068 0.6674 0.2874 0.060 Uiso 1 1 calc R
C16B C 0.4493(13) 0.6703(8) 0.2018(6) 0.045(3) Uani 1 1 d .
C17B C 0.5356(12) 0.7201(8) 0.1686(6) 0.044(3) Uani 1 1 d .
H17B H 0.6021 0.7299 0.1917 0.052 Uiso 1 1 calc R
N18B N 0.5325(10) 0.7543(6) 0.1087(4) 0.035(2) Uani 1 1 d .
C19B C 0.6432(13) 0.7968(8) 0.0838(6) 0.044(3) Uani 1 1 d .
H19A H 0.6927 0.7717 0.0577 0.052 Uiso 1 1 calc R
H19B H 0.7008 0.7956 0.1181 0.052 Uiso 1 1 calc R
C20B C 0.5982(13) 0.8796(8) 0.0459(6) 0.045(3) Uani 1 1 d .
H20A H 0.5444 0.9034 0.0715 0.054 Uiso 1 1 calc R
H20B H 0.6744 0.9069 0.0353 0.054 Uiso 1 1 calc R
C21B C 0.5220(14) 0.8893(8) -0.0129(6) 0.047(3) Uani 1 1 d .
H21A H 0.5065 0.9437 -0.0370 0.057 Uiso 1 1 calc R
H21B H 0.5730 0.8629 -0.0376 0.057 Uiso 1 1 calc R
N22B N 0.3949(10) 0.8583(5) -0.0001(4) 0.032(2) Uani 1 1 d .
C23B C 0.2919(14) 0.9037(7) -0.0277(6) 0.042(3) Uani 1 1 d .
H23B H 0.3038 0.9541 -0.0508 0.051 Uiso 1 1 calc R
C24B C 0.1597(13) 0.8834(7) -0.0261(6) 0.042(3) Uani 1 1 d .
C25B C 0.0549(15) 0.9410(9) -0.0444(6) 0.053(4) Uani 1 1 d .
H25B H 0.0693 0.9925 -0.0577 0.063 Uiso 1 1 calc R
C26B C -0.0694(16) 0.9224(11) -0.0429(7) 0.066(5) Uani 1 1 d .
H26B H -0.1405 0.9609 -0.0526 0.079 Uiso 1 1 calc R
C27B C -0.0885(14) 0.8482(10) -0.0275(7) 0.059(4) Uani 1 1 d .
H27B H -0.1739 0.8365 -0.0281 0.070 Uiso 1 1 calc R
C28B C 0.0128(12) 0.7880(8) -0.0106(6) 0.044(3) Uani 1 1 d .
H28B H -0.0038 0.7370 0.0000 0.053 Uiso 1 1 calc R
C29B C 0.1385(12) 0.8061(7) -0.0100(5) 0.037(3) Uani 1 1 d .
O30B O 0.2390(8) 0.7496(5) 0.0052(3) 0.0347(18) Uani 1 1 d .
O31B O 0.3023(9) 0.6663(5) -0.1965(4) 0.041(2) Uani 1 1 d .
C32B C 0.2970(12) 0.6517(7) -0.2493(6) 0.039(3) Uani 1 1 d .
C33B C 0.3961(15) 0.5989(8) -0.2621(8) 0.055(4) Uani 1 1 d .
H33B H 0.4642 0.5747 -0.2330 0.066 Uiso 1 1 calc R
C34B C 0.3911(18) 0.5838(10) -0.3173(8) 0.066(5) Uani 1 1 d .
H34B H 0.4579 0.5501 -0.3255 0.079 Uiso 1 1 calc R
C35B C 0.2912(18) 0.6166(9) -0.3612(8) 0.064(4) Uani 1 1 d .
H35B H 0.2902 0.6045 -0.3980 0.077 Uiso 1 1 calc R
C36B C 0.1934(15) 0.6668(9) -0.3505(7) 0.053(4) Uani 1 1 d .
H36B H 0.1251 0.6889 -0.3800 0.064 Uiso 1 1 calc R
C37B C 0.1958(13) 0.6853(7) -0.2948(5) 0.039(3) Uani 1 1 d .
C38B C 0.0890(12) 0.7343(7) -0.2845(5) 0.034(3) Uani 1 1 d .
H38B H 0.0161 0.7454 -0.3116 0.041 Uiso 1 1 calc R
N39B N 0.0837(9) 0.7656(6) -0.2401(5) 0.035(2) Uani 1 1 d .
C40B C -0.0411(13) 0.8071(8) -0.2330(7) 0.047(3) Uani 1 1 d .
H40A H -0.0744 0.7805 -0.1927 0.056 Uiso 1 1 calc R
H40B H -0.1029 0.8059 -0.2649 0.056 Uiso 1 1 calc R
C41B C -0.0342(13) 0.8904(8) -0.2375(6) 0.046(3) Uani 1 1 d .
H41A H 0.0062 0.9164 -0.2761 0.056 Uiso 1 1 calc R
H41B H -0.1222 0.9165 -0.2386 0.056 Uiso 1 1 calc R
C42B C 0.0437(13) 0.8956(8) -0.1829(6) 0.046(3) Uani 1 1 d .
H42A H 0.0383 0.9492 -0.1849 0.055 Uiso 1 1 calc R
H42B H 0.0052 0.8676 -0.1445 0.055 Uiso 1 1 calc R
N43B N 0.1811(9) 0.8645(5) -0.1817(4) 0.032(2) Uani 1 1 d .
C44B C 0.2642(14) 0.9079(7) -0.1749(5) 0.044(3) Uani 1 1 d .
H44B H 0.2315 0.9573 -0.1752 0.053 Uiso 1 1 calc R
C45B C 0.4052(14) 0.8870(8) -0.1665(6) 0.044(3) Uani 1 1 d .
C46B C 0.4872(15) 0.9434(9) -0.1739(6) 0.053(4) Uani 1 1 d .
H46B H 0.4513 0.9948 -0.1847 0.064 Uiso 1 1 calc R
C47B C 0.6220(15) 0.9247(9) -0.1656(7) 0.055(4) Uani 1 1 d .
H47B H 0.6765 0.9632 -0.1731 0.066 Uiso 1 1 calc R
C48B C 0.6734(15) 0.8485(11) -0.1461(6) 0.060(4) Uani 1 1 d .
H48B H 0.7636 0.8356 -0.1397 0.072 Uiso 1 1 calc R
C49B C 0.5935(13) 0.7900(9) -0.1355(6) 0.049(3) Uani 1 1 d .
H49B H 0.6304 0.7386 -0.1215 0.058 Uiso 1 1 calc R
C50B C 0.4608(12) 0.8079(7) -0.1457(5) 0.035(3) Uani 1 1 d .
O51B O 0.3816(7) 0.7530(4) -0.1353(3) 0.0327(17) Uani 1 1 d .
N1B N 0.4790(9) 0.7054(6) 0.0013(4) 0.034(2) Uani 1 1 d .
N2B N 0.5895(12) 0.6752(7) 0.0096(6) 0.052(3) Uani 1 1 d .
N3B N 0.6986(17) 0.6489(12) 0.0135(9) 0.110(7) Uani 1 1 d .
N4B N 0.3337(10) 0.8108(7) -0.2622(5) 0.039(2) Uani 1 1 d .
N5B N 0.2882(11) 0.8661(7) -0.3027(5) 0.046(3) Uani 1 1 d .
N6B N 0.2485(17) 0.9205(8) -0.3441(6) 0.080(5) Uani 1 1 d .
N7B N 0.2658(10) 0.7994(6) 0.1068(5) 0.040(2) Uani 1 1 d .
N8B N 0.2878(11) 0.8567(7) 0.1166(5) 0.045(3) Uani 1 1 d .
N9B N 0.3009(18) 0.9118(9) 0.1277(8) 0.090(5) Uani 1 1 d .
N10B N 0.1579(10) 0.7089(6) -0.1094(4) 0.036(2) Uani 1 1 d .
N11B N 0.0840(15) 0.6650(10) -0.1071(6) 0.082(5) Uani 1 1 d .
N12B N 0.015(3) 0.6222(18) -0.1030(9) 0.200(17) Uani 1 1 d .
O1B O 0.2846(11) 0.5926(5) 0.0288(4) 0.056(3) Uani 1 1 d .
H1B H 0.3509 0.5737 0.0597 0.068 Uiso 1 1 calc R
O2B O 0.4129(12) 0.5987(6) -0.0843(5) 0.065(3) Uani 1 1 d .
H2B H 0.4742 0.6169 -0.1139 0.078 Uiso 1 1 calc R

loop_
_atom_site_aniso_label
_atom_site_aniso_U_11
_atom_site_aniso_U_22
_atom_site_aniso_U_33
_atom_site_aniso_U_23
_atom_site_aniso_U_13
_atom_site_aniso_U_12
Co1A 0.0384(9) 0.0288(8) 0.0301(8) -0.0085(6) 0.0091(7) -0.0022(7)
Co1B 0.0375(9) 0.0253(8) 0.0309(8) -0.0093(6) -0.0079(6) -0.0033(6)
Co2A 0.0324(8) 0.0319(8) 0.0280(8) -0.0113(6) 0.0055(6) -0.0067(7)
Co2B 0.0338(8) 0.0312(8) 0.0272(8) -0.0106(6) -0.0022(6) -0.0062(7)
Co3A 0.0317(8) 0.0325(8) 0.0243(7) -0.0091(6) 0.0015(6) -0.0012(6)
Co3B 0.0301(8) 0.0317(8) 0.0266(8) -0.0124(6) -0.0006(6) -0.0004(6)
C1A 0.14(2) 0.116(18) 0.110(17) -0.070(15) 0.053(16) -0.064(17)
C2A 0.28(4) 0.080(16) 0.068(14) 0.003(12) 0.030(19) 0.01(2)
O10A 0.057(6) 0.041(5) 0.035(5) -0.018(4) 0.014(4) -0.019(4)
C11A 0.037(7) 0.043(7) 0.040(7) -0.020(6) 0.008(5) -0.005(6)
C12A 0.060(9) 0.053(9) 0.058(9) -0.027(7) 0.020(7) -0.017(7)
C13A 0.071(11) 0.057(10) 0.080(11) -0.047(9) -0.006(9) -0.012(8)
C14A 0.062(9) 0.062(9) 0.052(8) -0.035(7) 0.007(7) -0.004(8)
C15A 0.061(9) 0.055(9) 0.047(8) -0.023(7) 0.007(7) -0.009(7)
C16A 0.025(6) 0.052(8) 0.042(7) -0.025(6) 0.004(5) 0.002(5)
C17A 0.036(7) 0.033(7) 0.043(7) -0.005(5) 0.006(5) 0.007(5)
N18A 0.035(5) 0.032(5) 0.033(5) -0.008(4) 0.006(4) -0.007(4)
C19A 0.044(7) 0.054(8) 0.032(6) -0.007(6) 0.000(5) -0.010(6)
C20A 0.047(8) 0.049(8) 0.033(6) -0.008(6) -0.003(5) -0.016(6)
C21A 0.047(8) 0.048(8) 0.035(7) -0.011(6) 0.001(6) -0.017(6)
N22A 0.051(6) 0.033(5) 0.025(5) -0.011(4) 0.004(4) -0.009(5)
C23A 0.053(8) 0.034(7) 0.029(6) -0.003(5) 0.000(5) -0.005(6)
C24A 0.050(8) 0.042(7) 0.027(6) -0.017(5) -0.001(5) -0.005(6)
C25A 0.058(9) 0.046(8) 0.035(7) -0.008(6) -0.005(6) 0.015(7)
C26A 0.061(10) 0.075(12) 0.051(9) -0.027(8) -0.016(7) 0.020(9)
C27A 0.032(7) 0.098(13) 0.055(9) -0.044(9) -0.012(6) 0.002(8)
C28A 0.047(8) 0.067(9) 0.040(7) -0.029(7) 0.005(6) -0.009(7)
C29A 0.041(7) 0.038(7) 0.031(6) -0.017(5) 0.005(5) -0.003(5)
O30A 0.028(4) 0.040(5) 0.033(4) -0.012(4) 0.006(3) -0.005(4)
O31A 0.063(6) 0.044(5) 0.028(4) -0.005(4) 0.009(4) 0.007(4)
C32A 0.040(7) 0.039(7) 0.032(6) -0.004(5) 0.009(5) -0.015(6)
C33A 0.043(8) 0.047(8) 0.048(8) -0.001(6) -0.016(6) -0.008(6)
C34A 0.067(10) 0.059(10) 0.048(9) 0.003(7) -0.022(8) -0.008(8)
C35A 0.090(12) 0.056(9) 0.036(7) -0.005(7) -0.009(8) -0.026(9)
C36A 0.050(8) 0.058(9) 0.047(8) -0.019(7) 0.012(6) -0.019(7)
C37A 0.049(8) 0.042(7) 0.025(6) -0.007(5) 0.001(5) -0.010(6)
C38A 0.037(7) 0.049(7) 0.037(7) -0.026(6) 0.007(5) -0.002(6)
N39A 0.030(5) 0.034(5) 0.032(5) -0.014(4) 0.000(4) -0.002(4)
C40A 0.032(6) 0.043(7) 0.053(8) -0.019(6) -0.006(6) 0.002(6)
C41A 0.048(8) 0.043(8) 0.058(8) -0.026(6) -0.010(6) 0.001(6)
C42A 0.039(7) 0.048(8) 0.038(7) -0.012(6) -0.015(6) 0.015(6)
N43A 0.042(6) 0.036(6) 0.034(5) -0.013(4) 0.002(4) -0.006(5)
C44A 0.072(9) 0.028(6) 0.030(6) -0.006(5) 0.002(6) -0.010(6)
C45A 0.046(7) 0.045(7) 0.028(6) -0.010(5) 0.002(5) -0.014(6)
C46A 0.081(12) 0.067(10) 0.041(8) -0.018(7) 0.002(7) -0.036(9)
C47A 0.056(9) 0.071(11) 0.047(8) -0.018(8) -0.004(7) -0.025(8)
C48A 0.049(9) 0.102(14) 0.042(8) -0.022(8) -0.005(7) -0.025(9)
C49A 0.044(8) 0.059(9) 0.034(7) -0.011(6) 0.003(6) -0.013(7)
C50A 0.031(6) 0.046(7) 0.022(5) -0.009(5) 0.007(4) -0.010(5)
O51A 0.038(4) 0.041(5) 0.028(4) -0.012(3) 0.011(3) -0.006(4)
N1A 0.031(6) 0.045(6) 0.042(6) -0.019(5) 0.001(4) 0.003(5)
N2A 0.055(8) 0.064(8) 0.037(6) -0.011(5) 0.010(5) -0.005(7)
N3A 0.051(9) 0.154(17) 0.084(11) -0.004(11) 0.020(8) 0.053(10)
N4A 0.038(6) 0.055(7) 0.040(6) -0.013(5) -0.012(5) -0.002(5)
N5A 0.057(8) 0.058(8) 0.036(6) -0.009(6) -0.006(5) -0.021(7)
N6A 0.100(13) 0.079(11) 0.126(15) -0.072(11) -0.009(11) -0.004(10)
N7A 0.046(6) 0.042(6) 0.042(6) -0.019(5) -0.003(5) -0.010(5)
N8A 0.052(7) 0.047(7) 0.033(6) -0.021(6) -0.005(5) -0.009(5)
N9A 0.107(12) 0.056(8) 0.048(8) -0.005(7) -0.011(7) -0.017(8)
N10A 0.041(6) 0.041(6) 0.033(5) -0.017(4) 0.007(4) -0.012(5)
N11A 0.088(10) 0.110(12) 0.097(11) -0.078(10) 0.060(9) -0.061(10)
N12A 0.24(3) 0.21(3) 0.23(3) -0.17(2) 0.17(2) -0.18(2)
O1A 0.095(8) 0.046(6) 0.053(6) -0.028(5) 0.032(6) -0.026(6)
O2A 0.088(8) 0.038(6) 0.056(6) -0.008(5) 0.000(6) 0.016(5)
C1B 0.110(17) 0.092(15) 0.083(14) 0.002(11) 0.003(12) -0.054(13)
C2B 0.16(2) 0.078(15) 0.103(17) -0.032(13) -0.033(16) 0.016(15)
O10B 0.061(6) 0.036(5) 0.031(4) -0.006(4) -0.008(4) -0.015(4)
C11B 0.046(7) 0.032(6) 0.033(6) -0.003(5) -0.007(5) 0.001(6)
C12B 0.068(10) 0.046(8) 0.038(7) -0.002(6) 0.009(7) -0.014(7)
C13B 0.070(10) 0.066(10) 0.035(8) 0.007(7) 0.010(7) -0.009(8)
C14B 0.082(12) 0.070(11) 0.028(7) -0.005(7) 0.002(7) 0.008(9)
C15B 0.056(9) 0.060(9) 0.033(7) -0.014(6) -0.004(6) -0.004(7)
C16B 0.042(7) 0.054(8) 0.038(7) -0.016(6) -0.007(6) 0.007(6)
C17B 0.033(7) 0.053(8) 0.047(8) -0.022(6) -0.017(6) 0.004(6)
N18B 0.038(6) 0.037(6) 0.033(5) -0.013(4) -0.004(4) -0.009(4)
C19B 0.044(7) 0.057(8) 0.044(7) -0.032(6) 0.007(6) -0.017(6)
C20B 0.043(7) 0.051(8) 0.057(8) -0.030(7) 0.015(6) -0.031(6)
C21B 0.066(9) 0.048(8) 0.034(7) -0.015(6) 0.012(6) -0.025(7)
N22B 0.044(6) 0.028(5) 0.027(5) -0.009(4) 0.007(4) -0.009(4)
C23B 0.065(9) 0.034(7) 0.035(6) -0.018(5) 0.008(6) -0.017(6)
C24B 0.055(8) 0.041(7) 0.032(6) -0.016(5) -0.001(6) 0.001(6)
C25B 0.067(10) 0.053(9) 0.039(7) -0.022(6) 0.010(7) 0.008(7)
C26B 0.048(9) 0.086(13) 0.059(9) -0.033(9) 0.000(7) 0.031(9)
C27B 0.036(8) 0.082(12) 0.055(9) -0.021(8) 0.013(6) 0.005(8)
C28B 0.039(7) 0.058(8) 0.039(7) -0.018(6) 0.012(6) -0.012(6)
C29B 0.043(7) 0.041(7) 0.022(6) -0.010(5) 0.002(5) 0.005(6)
O30B 0.035(4) 0.039(5) 0.030(4) -0.010(3) -0.006(3) -0.007(4)
O31B 0.052(5) 0.038(5) 0.037(5) -0.021(4) -0.009(4) 0.003(4)
C32B 0.041(7) 0.037(7) 0.040(7) -0.013(5) 0.002(5) -0.015(6)
C33B 0.057(9) 0.043(8) 0.073(10) -0.029(7) 0.017(8) -0.006(7)
C34B 0.078(12) 0.059(10) 0.080(12) -0.047(9) 0.033(10) -0.019(9)
C35B 0.091(13) 0.056(10) 0.060(10) -0.035(8) 0.021(9) -0.022(9)
C36B 0.060(9) 0.059(9) 0.053(8) -0.029(7) -0.002(7) -0.021(7)
C37B 0.056(8) 0.041(7) 0.032(6) -0.021(5) 0.009(6) -0.021(6)
C38B 0.036(6) 0.041(7) 0.031(6) -0.019(5) -0.005(5) -0.008(5)
N39B 0.030(5) 0.036(6) 0.040(6) -0.013(4) -0.002(4) -0.003(4)
C40B 0.039(7) 0.043(8) 0.065(9) -0.028(7) 0.012(6) -0.002(6)
C41B 0.039(7) 0.049(8) 0.042(7) -0.011(6) 0.000(6) 0.016(6)
C42B 0.045(8) 0.037(7) 0.050(8) -0.010(6) 0.008(6) 0.008(6)
N43B 0.039(6) 0.031(5) 0.025(5) -0.007(4) -0.003(4) -0.001(4)
C44B 0.073(10) 0.035(7) 0.024(6) -0.008(5) 0.001(6) -0.009(7)
C45B 0.054(8) 0.043(8) 0.041(7) -0.021(6) 0.005(6) -0.014(6)
C46B 0.071(10) 0.051(8) 0.049(8) -0.024(7) 0.019(7) -0.028(8)
C47B 0.058(9) 0.061(10) 0.060(9) -0.030(8) 0.025(7) -0.027(8)
C48B 0.046(8) 0.113(14) 0.040(8) -0.046(9) 0.009(6) -0.029(9)
C49B 0.040(7) 0.062(9) 0.052(8) -0.027(7) 0.005(6) -0.009(7)
C50B 0.039(7) 0.040(7) 0.033(6) -0.017(5) 0.004(5) -0.014(5)
O51B 0.032(4) 0.035(4) 0.031(4) -0.011(3) -0.007(3) -0.006(3)
N1B 0.030(5) 0.041(6) 0.031(5) -0.015(4) -0.005(4) 0.003(4)
N2B 0.049(8) 0.056(7) 0.057(7) -0.033(6) -0.021(6) 0.013(6)
N3B 0.076(11) 0.156(18) 0.126(15) -0.104(14) -0.051(11) 0.050(12)
N4B 0.030(5) 0.053(7) 0.034(6) -0.013(5) 0.013(4) -0.008(5)
N5B 0.057(7) 0.051(7) 0.040(7) -0.028(6) 0.017(6) -0.014(6)
N6B 0.117(13) 0.052(8) 0.046(8) 0.015(7) 0.017(8) 0.003(8)
N7B 0.032(6) 0.046(7) 0.038(6) -0.008(5) 0.011(4) -0.006(5)
N8B 0.054(7) 0.039(7) 0.040(6) -0.012(5) 0.011(5) 0.004(5)
N9B 0.129(15) 0.059(9) 0.101(12) -0.052(9) 0.034(11) -0.018(9)
N10B 0.036(6) 0.043(6) 0.031(5) -0.013(4) 0.002(4) -0.010(5)
N11B 0.075(10) 0.103(12) 0.056(8) 0.005(8) -0.018(7) -0.055(10)
N12B 0.25(3) 0.26(3) 0.071(12) 0.030(16) -0.051(16) -0.21(3)
O1B 0.094(8) 0.040(5) 0.033(5) -0.005(4) -0.012(5) -0.023(5)
O2B 0.100(9) 0.035(5) 0.056(6) -0.017(5) -0.010(6) 0.009(5)

loop_
_atom_type_symbol
_atom_type_description
_atom_type_scat_dispersion_real
_atom_type_scat_dispersion_imag
_atom_type_scat_source
C C 0.0033 0.0016 'International Tables Vol C Tables 4.2.6.8 and 6.1.1.4'
H H 0.0000 0.0000 'International Tables Vol C Tables 4.2.6.8 and 6.1.1.4'
N N 0.0061 0.0033 'International Tables Vol C Tables 4.2.6.8 and 6.1.1.4'
O O 0.0106 0.0060 'International Tables Vol C Tables 4.2.6.8 and 6.1.1.4'
Co Co 0.3494 0.9721 'International Tables Vol C Tables 4.2.6.8 and 6.1.1.4'

loop_
_geom_angle_atom_site_label_1
_geom_angle_atom_site_label_2
_geom_angle_atom_site_label_3
_geom_angle
O1A Co1A O2A 87.3(4)
O1A Co1A N1A 90.7(4)
O2A Co1A N1A 103.1(4)
O1A Co1A O30A 81.8(4)
O2A Co1A O30A 168.7(4)
N1A Co1A O30A 74.2(3)
O1A Co1A O51A 166.4(4)
O2A Co1A O51A 79.2(4)
N1A Co1A O51A 94.4(3)
O30A Co1A O51A 111.8(3)
O1A Co1A N10A 105.5(4)
O2A Co1A N10A 93.2(4)
N1A Co1A N10A 157.6(4)
O30A Co1A N10A 92.6(3)
O51A Co1A N10A 73.4(3)
O1B Co1B O2B 86.6(4)
O1B Co1B N1B 91.1(4)
O2B Co1B N1B 103.8(4)
O1B Co1B O51B 166.1(4)
O2B Co1B O51B 79.6(4)
N1B Co1B O51B 93.8(3)
O1B Co1B O30B 82.2(4)
O2B Co1B O30B 168.4(4)
N1B Co1B O30B 73.6(3)
O51B Co1B O30B 111.6(3)
O1B Co1B N10B 105.4(4)
O2B Co1B N10B 93.1(4)
N1B Co1B N10B 157.1(4)
O51B Co1B N10B 73.9(3)
O30B Co1B N10B 92.7(3)
O10A Co2A N18A 90.6(4)
O10A Co2A O30A 87.0(3)
N18A Co2A O30A 176.7(4)
O10A Co2A N22A 174.0(4)
N18A Co2A N22A 95.2(4)
O30A Co2A N22A 87.2(4)
O10A Co2A N7A 89.3(4)
N18A Co2A N7A 91.5(4)
O30A Co2A N7A 90.8(4)
N22A Co2A N7A 89.2(4)
O10A Co2A N1A 87.7(4)
N18A Co2A N1A 96.6(4)
O30A Co2A N1A 81.0(4)
N22A Co2A N1A 93.0(4)
N7A Co2A N1A 171.3(4)
O10B Co2B N18B 90.0(4)
O10B Co2B O30B 86.9(3)
N18B Co2B O30B 175.7(4)
O10B Co2B N22B 174.8(4)
N18B Co2B N22B 95.1(4)
O30B Co2B N22B 88.1(4)
O10B Co2B N7B 88.9(4)
N18B Co2B N7B 91.7(4)
O30B Co2B N7B 91.2(4)
N22B Co2B N7B 89.7(4)
O10B Co2B N1B 87.6(4)
N18B Co2B N1B 96.8(4)
O30B Co2B N1B 80.2(4)
N22B Co2B N1B 93.0(4)
N7B Co2B N1B 170.8(4)
O31A Co3A O51A 87.1(4)
O31A Co3A N39A 90.7(4)
O51A Co3A N39A 175.8(4)
O31A Co3A N43A 173.8(4)
O51A Co3A N43A 87.8(4)
N39A Co3A N43A 94.7(4)
O31A Co3A N4A 87.8(5)
O51A Co3A N4A 91.6(4)
N39A Co3A N4A 91.8(4)
N43A Co3A N4A 88.9(4)
O31A Co3A N10A 89.4(4)
O51A Co3A N10A 81.1(4)
N39A Co3A N10A 95.3(4)
N43A Co3A N10A 93.2(4)
N4A Co3A N10A 172.4(5)
O31B Co3B N39B 90.3(4)
O31B Co3B O51B 86.7(3)
N39B Co3B O51B 175.1(4)
O31B Co3B N43B 174.3(4)
N39B Co3B N43B 95.0(4)
O51B Co3B N43B 88.1(4)
O31B Co3B N4B 87.6(4)
N39B Co3B N4B 93.1(4)
O51B Co3B N4B 90.7(4)
N43B Co3B N4B 89.9(4)
O31B Co3B N10B 88.9(4)
N39B Co3B N10B 95.1(4)
O51B Co3B N10B 80.9(4)
N43B Co3B N10B 92.8(4)
N4B Co3B N10B 171.1(4)
C11A O10A Co2A 122.0(8)
O10A C11A C12A 119.7(11)
O10A C11A C16A 121.8(11)
C12A C11A C16A 118.5(11)
C11A C12A C13A 119.0(13)
C14A C13A C12A 122.7(14)
C15A C14A C13A 116.7(13)
C14A C15A C16A 124.8(14)
C15A C16A C11A 118.2(12)
C15A C16A C17A 120.4(12)
C11A C16A C17A 121.2(11)
N18A C17A C16A 126.6(11)
C17A N18A C19A 116.3(10)
C17A N18A Co2A 120.8(9)
C19A N18A Co2A 122.8(8)
N18A C19A C20A 111.2(11)
C19A C20A C21A 112.0(11)
N22A C21A C20A 112.4(10)
C23A N22A C21A 117.6(11)
C23A N22A Co2A 123.4(9)
C21A N22A Co2A 119.0(8)
N22A C23A C24A 125.1(12)
C25A C24A C29A 120.3(12)
C25A C24A C23A 118.9(12)
C29A C24A C23A 120.5(12)
C24A C25A C26A 120.1(14)
C27A C26A C25A 118.0(15)
C26A C27A C28A 124.8(15)
C27A C28A C29A 118.0(14)
O30A C29A C28A 121.3(12)
O30A C29A C24A 120.0(11)
C28A C29A C24A 118.7(12)
C29A O30A Co2A 120.7(7)
C29A O30A Co1A 128.2(7)
Co2A O30A Co1A 103.0(3)
C32A O31A Co3A 123.2(8)
O31A C32A C33A 121.7(12)
O31A C32A C37A 121.8(11)
C33A C32A C37A 116.4(12)
C34A C33A C32A 122.0(15)
C33A C34A C35A 122.0(14)
C34A C35A C36A 118.4(14)
C35A C36A C37A 119.8(14)
C32A C37A C36A 121.3(12)
C32A C37A C38A 121.3(11)
C36A C37A C38A 117.3(12)
N39A C38A C37A 126.8(11)
C38A N39A C40A 117.7(10)
C38A N39A Co3A 121.3(8)
C40A N39A Co3A 121.0(8)
N39A C40A C41A 111.6(10)
C42A C41A C40A 110.0(11)
N43A C42A C41A 113.6(10)
C44A N43A C42A 115.9(11)
C44A N43A Co3A 122.7(9)
C42A N43A Co3A 121.4(8)
N43A C44A C45A 124.4(12)
C50A C45A C46A 119.4(13)
C50A C45A C44A 121.0(11)
C46A C45A C44A 119.5(13)
C47A C46A C45A 121.0(16)
C48A C47A C46A 118.2(15)
C47A C48A C49A 123.0(15)
C50A C49A C48A 118.8(14)
O51A C50A C49A 119.8(11)
O51A C50A C45A 120.7(10)
C49A C50A C45A 119.5(11)
C50A O51A Co3A 120.5(7)
C50A O51A Co1A 128.2(7)
Co3A O51A Co1A 103.8(4)
N2A N1A Co2A 125.7(9)
N2A N1A Co1A 129.4(9)
Co2A N1A Co1A 101.2(4)
N1A N2A N3A 174.4(18)
N5A N4A Co3A 120.2(9)
N6A N5A N4A 177.4(16)
N8A N7A Co2A 121.0(9)
N7A N8A N9A 176.4(15)
N11A N10A Co3A 120.6(9)
N11A N10A Co1A 123.4(10)
Co3A N10A Co1A 100.8(4)
N12A N11A N10A 176(2)
C1A O1A Co1A 129.4(11)
C2A O2A Co1A 132.9(16)
C11B O10B Co2B 122.0(8)
O10B C11B C12B 119.8(12)
O10B C11B C16B 120.5(11)
C12B C11B C16B 119.6(12)
C13B C12B C11B 119.2(15)
C14B C13B C12B 122.1(14)
C15B C14B C13B 118.5(13)
C14B C15B C16B 123.3(14)
C15B C16B C17B 120.9(13)
C15B C16B C11B 117.0(13)
C17B C16B C11B 121.9(11)
N18B C17B C16B 126.6(11)
C17B N18B C19B 116.5(10)
C17B N18B Co2B 121.4(9)
C19B N18B Co2B 122.0(8)
N18B C19B C20B 111.8(11)
C21B C20B C19B 114.3(10)
N22B C21B C20B 111.9(10)
C23B N22B C21B 116.7(10)
C23B N22B Co2B 121.9(8)
C21B N22B Co2B 121.4(8)
N22B C23B C24B 126.0(11)
C25B C24B C29B 119.8(13)
C25B C24B C23B 119.8(13)
C29B C24B C23B 120.3(12)
C26B C25B C24B 120.1(15)
C27B C26B C25B 119.4(14)
C26B C27B C28B 123.2(15)
C29B C28B C27B 117.8(14)
O30B C29B C28B 119.6(12)
O30B C29B C24B 120.9(11)
C28B C29B C24B 119.5(12)
C29B O30B Co2B 119.7(7)
C29B O30B Co1B 129.3(7)
Co2B O30B Co1B 103.4(4)
C32B O31B Co3B 121.6(8)
O31B C32B C37B 123.0(12)
O31B C32B C33B 119.8(12)
C37B C32B C33B 117.2(12)
C34B C33B C32B 119.9(16)
C33B C34B C35B 122.3(16)
C36B C35B C34B 119.7(15)
C35B C36B C37B 120.0(15)
C32B C37B C38B 121.2(11)
C32B C37B C36B 120.9(13)
C38B C37B C36B 117.7(13)
N39B C38B C37B 125.5(11)
C38B N39B C40B 116.8(11)
C38B N39B Co3B 122.4(8)
C40B N39B Co3B 120.6(8)
N39B C40B C41B 114.1(11)
C42B C41B C40B 111.2(11)
N43B C42B C41B 112.7(10)
C44B N43B C42B 115.6(11)
C44B N43B Co3B 122.5(9)
C42B N43B Co3B 121.9(8)
N43B C44B C45B 125.8(12)
C46B C45B C50B 118.8(13)
C46B C45B C44B 120.3(13)
C50B C45B C44B 120.8(11)
C45B C46B C47B 121.3(15)
C48B C47B C46B 118.9(13)
C47B C48B C49B 121.4(14)
C50B C49B C48B 120.1(14)
O51B C50B C49B 121.4(12)
O51B C50B C45B 119.2(11)
C49B C50B C45B 119.4(12)
C50B O51B Co3B 121.3(7)
C50B O51B Co1B 127.2(7)
Co3B O51B Co1B 103.8(3)
N2B N1B Co2B 125.6(8)
N2B N1B Co1B 128.5(9)
Co2B N1B Co1B 102.1(4)
N3B N2B N1B 175.2(19)
N5B N4B Co3B 121.2(9)
N6B N5B N4B 176.9(14)
N8B N7B Co2B 119.5(8)
N9B N8B N7B 175.4(15)
N11B N10B Co3B 120.5(10)
N11B N10B Co1B 122.9(10)
Co3B N10B Co1B 100.6(4)
N12B N11B N10B 177.9(18)
C1B O1B Co1B 129.0(11)
C2B O2B Co1B 134.2(14)

loop_
_geom_bond_atom_site_label_1
_geom_bond_atom_site_label_2
_geom_bond_distance
Co1A O1A 2.089(9)
Co1A O2A 2.090(10)
Co1A N1A 2.109(10)
Co1A O30A 2.114(8)
Co1A O51A 2.115(8)
Co1A N10A 2.124(10)
Co1B O1B 2.074(9)
Co1B O2B 2.091(10)
Co1B N1B 2.095(9)
Co1B O51B 2.103(8)
Co1B O30B 2.112(8)
Co1B N10B 2.120(10)
Co2A O10A 1.907(8)
Co2A N18A 1.929(9)
Co2A O30A 1.934(7)
Co2A N22A 1.939(10)
Co2A N7A 1.941(11)
Co2A N1A 1.991(11)
Co2B O10B 1.899(8)
Co2B N18B 1.924(9)
Co2B O30B 1.928(8)
Co2B N22B 1.932(9)
Co2B N7B 1.937(10)
Co2B N1B 1.984(10)
Co3A O31A 1.885(9)
Co3A O51A 1.908(7)
Co3A N39A 1.915(9)
Co3A N43A 1.922(10)
Co3A N4A 1.950(11)
Co3A N10A 1.987(10)
Co3B O31B 1.900(8)
Co3B N39B 1.903(10)
Co3B O51B 1.917(7)
Co3B N43B 1.945(10)
Co3B N4B 1.945(9)
Co3B N10B 1.991(10)
C1A O1A 1.36(2)
C2A O2A 1.35(2)
O10A C11A 1.315(14)
C11A C12A 1.378(18)
C11A C16A 1.411(17)
C12A C13A 1.41(2)
C13A C14A 1.36(2)
C14A C15A 1.34(2)
C15A C16A 1.373(18)
C16A C17A 1.431(18)
C17A N18A 1.291(16)
N18A C19A 1.441(16)
C19A C20A 1.510(19)
C20A C21A 1.527(18)
C21A N22A 1.477(16)
N22A C23A 1.276(16)
C23A C24A 1.447(18)
C24A C25A 1.377(18)
C24A C29A 1.407(17)
C25A C26A 1.39(2)
C26A C27A 1.33(2)
C27A C28A 1.38(2)
C28A C29A 1.377(18)
C29A O30A 1.326(14)
O31A C32A 1.305(14)
C32A C33A 1.384(18)
C32A C37A 1.392(18)
C33A C34A 1.35(2)
C34A C35A 1.37(2)
C35A C36A 1.38(2)
C36A C37A 1.403(18)
C37A C38A 1.423(18)
C38A N39A 1.283(15)
N39A C40A 1.478(15)
C40A C41A 1.520(18)
C41A C42A 1.507(18)
C42A N43A 1.440(15)
N43A C44A 1.297(16)
C44A C45A 1.453(19)
C45A C50A 1.384(18)
C45A C46A 1.408(18)
C46A C47A 1.37(2)
C47A C48A 1.34(2)
C48A C49A 1.40(2)
C49A C50A 1.378(18)
C50A O51A 1.338(14)
N1A N2A 1.167(16)
N2A N3A 1.168(18)
N4A N5A 1.174(17)
N5A N6A 1.169(19)
N7A N8A 1.173(15)
N8A N9A 1.183(16)
N10A N11A 1.154(16)
N11A N12A 1.15(2)
C1B O1B 1.39(2)
C2B O2B 1.39(2)
O10B C11B 1.333(14)
C11B C12B 1.393(18)
C11B C16B 1.431(18)
C12B C13B 1.38(2)
C13B C14B 1.37(2)
C14B C15B 1.35(2)
C15B C16B 1.394(18)
C16B C17B 1.396(19)
C17B N18B 1.297(16)
N18B C19B 1.469(15)
C19B C20B 1.509(19)
C20B C21B 1.494(18)
C21B N22B 1.480(16)
N22B C23B 1.294(17)
C23B C24B 1.450(19)
C24B C25B 1.383(19)
C24B C29B 1.398(18)
C25B C26B 1.36(2)
C26B C27B 1.34(2)
C27B C28B 1.39(2)
C28B C29B 1.375(18)
C29B O30B 1.339(14)
O31B C32B 1.308(14)
C32B C37B 1.404(18)
C32B C33B 1.420(19)
C33B C34B 1.37(2)
C34B C35B 1.37(2)
C35B C36B 1.36(2)
C36B C37B 1.409(18)
C37B C38B 1.407(18)
C38B N39B 1.308(15)
N39B C40B 1.453(15)
C40B C41B 1.517(18)
C41B C42B 1.508(19)
C42B N43B 1.459(16)
N43B C44B 1.280(16)
C44B C45B 1.45(2)
C45B C46B 1.384(18)
C45B C50B 1.428(18)
C46B C47B 1.39(2)
C47B C48B 1.37(2)
C48B C49B 1.39(2)
C49B C50B 1.369(18)
C50B O51B 1.337(13)
N1B N2B 1.193(15)
N2B N3B 1.161(19)
N4B N5B 1.178(15)
N5B N6B 1.163(17)
N7B N8B 1.193(15)
N8B N9B 1.144(17)
N10B N11B 1.163(16)
N11B N12B 1.11(2)
